data_4340235
loop_
_publ_author_name
'Davidson, Matthew G.'
'Jones, Matthew D.'
'Lunn, Matthew D.'
'Mahon, Mary F.'

_publ_section_title
;
 Synthesis and X-ray structures of new titanium(IV) aryloxides and their
 exploitation for the ring opening polymerization of epsilon-caprolactone.
;
_journal_issue 5
_journal_name_full 'Inorganic chemistry'
_journal_page_first 2282
_journal_page_last 2287
_journal_paper_doi 10.1021/ic051708n
_journal_volume 45
_journal_year 2006
_chemical_formula_moiety ' C30 H50 N2 O14 Ti2'
_chemical_formula_sum 'C30 H50 N2 O14 Ti2'
_chemical_formula_weight 758.52
_chemical_name_systematic
; 
 ? 
;
_space_group_IT_number 14
_symmetry_cell_setting monoclinic
_symmetry_space_group_name_Hall '-P 2ybc'
_symmetry_space_group_name_H-M 'P 1 21/c 1'
_atom_sites_solution_hydrogens geom
_atom_sites_solution_primary direct
_atom_sites_solution_secondary difmap
_audit_creation_method SHELXL-97
_cell_angle_alpha 90.00
_cell_angle_beta 101.1520(10)
_cell_angle_gamma 90.00
_cell_formula_units_Z 2
_cell_length_a 8.17700(10)
_cell_length_b 11.3900(2)
_cell_length_c 20.8130(4)
_cell_measurement_reflns_used 21387
_cell_measurement_temperature 193(2)
_cell_measurement_theta_max 27.48
_cell_measurement_theta_min 3.71
_cell_volume 1901.84(6)
_computing_cell_refinement 'HKL Scalepack (Otwinski & Minor, 1997)'
_computing_data_collection 'Collect (Nonius BV, 1997-2000)'
_computing_data_reduction 'HKL Denzo & Scalepack (Otwinski & Minor 1997)'
_computing_molecular_graphics 'Ortep-3 for Windows (Farrugia, 1997)'
_computing_publication_material 'WinGX publication routines (Farrugia, 1999)'
_computing_structure_refinement 'SHELXL-97 (Sheldrick, 1997)'
_computing_structure_solution
; 
 SIR97- Altomare A., Burla M.C., Camalli M., Cascarano G.L., Giacovazzo C. , 
 Guagliardi A., Moliterni A.G.G., Polidori G.,Spagna R. 
 (1999) J. Appl. Cryst. 32, 115-119.
;
_diffrn_ambient_temperature 193(2)
_diffrn_measured_fraction_theta_full 0.996
_diffrn_measured_fraction_theta_max 0.996
_diffrn_measurement_device_type 'nonius kappa CCD'
_diffrn_measurement_method CCD
_diffrn_radiation_monochromator graphite
_diffrn_radiation_source 'fine-focus sealed tube'
_diffrn_radiation_type MoK\a
_diffrn_radiation_wavelength 0.71073
_diffrn_reflns_av_R_equivalents 0.0460
_diffrn_reflns_av_sigmaI/netI 0.0333
_diffrn_reflns_limit_h_max 10
_diffrn_reflns_limit_h_min -10
_diffrn_reflns_limit_k_max 14
_diffrn_reflns_limit_k_min -14
_diffrn_reflns_limit_l_max 26
_diffrn_reflns_limit_l_min -26
_diffrn_reflns_number 21387
_diffrn_reflns_theta_full 27.48
_diffrn_reflns_theta_max 27.48
_diffrn_reflns_theta_min 3.71
_exptl_absorpt_coefficient_mu 0.483
_exptl_absorpt_correction_T_max 0.9533
_exptl_absorpt_correction_T_min 0.8888
_exptl_absorpt_correction_type none
_exptl_crystal_colour orange
_exptl_crystal_density_diffrn 1.325
_exptl_crystal_density_method 'not measured'
_exptl_crystal_description block
_exptl_crystal_F_000 800
_exptl_crystal_size_max 0.25
_exptl_crystal_size_mid 0.25
_exptl_crystal_size_min 0.10
_refine_diff_density_max 0.486
_refine_diff_density_min -0.491
_refine_diff_density_rms 0.066
_refine_ls_extinction_method none
_refine_ls_goodness_of_fit_ref 1.027
_refine_ls_hydrogen_treatment mixed
_refine_ls_matrix_type full
_refine_ls_number_parameters 227
_refine_ls_number_reflns 4340
_refine_ls_number_restraints 0
_refine_ls_restrained_S_all 1.027
_refine_ls_R_factor_all 0.0667
_refine_ls_R_factor_gt 0.0507
_refine_ls_shift/su_max 0.001
_refine_ls_shift/su_mean 0.000
_refine_ls_structure_factor_coef Fsqd
_refine_ls_weighting_details 'calc w=1/[\s^2^(Fo^2^)+(0.0667P)^2^+1.1722P] where P=(Fo^2^+2Fc^2^)/3'
_refine_ls_weighting_scheme calc
_refine_ls_wR_factor_gt 0.1275
_refine_ls_wR_factor_ref 0.1390
_reflns_number_gt 3501
_reflns_number_total 4340
_reflns_threshold_expression >2sigma(I)
_cod_data_source_file ic051708nsi20051004_093209.cif
_cod_data_source_block 6a
_cod_original_cell_volume 1901.84(5)
_cod_original_sg_symbol_H-M P(2)1/c
_cod_database_code 4340235

loop_
_symmetry_equiv_pos_as_xyz
'x, y, z'
'-x, y+1/2, -z+1/2'
'-x, -y, -z'
'x, -y-1/2, z-1/2'

loop_
_atom_site_label
_atom_site_type_symbol
_atom_site_fract_x
_atom_site_fract_y
_atom_site_fract_z
_atom_site_U_iso_or_equiv
_atom_site_adp_type
_atom_site_occupancy
_atom_site_symmetry_multiplicity
_atom_site_calc_flag
_atom_site_refinement_flags
Ti1 Ti -0.04344(5) 0.87696(3) 0.036312(18) 0.04256(15) Uani 1 1 d .
O4 O 0.10746(18) 1.01697(13) 0.04875(7) 0.0409(3) Uani 1 1 d .
O5 O 0.1885(2) 1.22571(14) 0.02273(7) 0.0460(4) Uani 1 1 d .
O1 O 0.1540(2) 0.82358(17) -0.01761(9) 0.0545(4) Uani 1 1 d .
O2 O 0.0347(2) 0.77416(15) 0.09723(8) 0.0591(5) Uani 1 1 d .
O3 O -0.1952(2) 0.95460(16) 0.07410(8) 0.0560(4) Uani 1 1 d .
O6 O 0.3557(3) 0.9569(2) 0.28675(10) 0.0820(7) Uani 1 1 d .
O7 O 0.4630(4) 1.1252(2) 0.31821(11) 0.1043(10) Uani 1 1 d .
N11 N 0.3880(3) 1.0595(2) 0.27593(10) 0.0655(6) Uani 1 1 d .
C15 C 0.2438(3) 1.1903(2) 0.08428(10) 0.0416(5) Uani 1 1 d .
C11 C 0.2407(3) 1.0329(2) 0.16263(11) 0.0447(5) Uani 1 1 d .
H11 H 0.2067 0.9569 0.1735 0.054 Uiso 1 1 calc R
C10 C 0.1972(3) 1.0763(2) 0.10043(10) 0.0401(5) Uani 1 1 d .
C13 C 0.3884(3) 1.2161(2) 0.19514(12) 0.0531(6) Uani 1 1 d .
H13 H 0.4556 1.2622 0.2281 0.064 Uiso 1 1 calc R
C12 C 0.3373(3) 1.1052(2) 0.20959(11) 0.0501(6) Uani 1 1 d .
C14 C 0.3409(3) 1.2595(2) 0.13227(11) 0.0484(5) Uani 1 1 d .
H14 H 0.3742 1.3360 0.1218 0.058 Uiso 1 1 calc R
C1 C 0.1739(4) 0.7137(2) -0.05135(15) 0.0649(7) Uani 1 1 d .
H1A H 0.0820 0.6594 -0.0452 0.078 Uiso 1 1 calc R
C3 C 0.1592(5) 0.7356(3) -0.12338(16) 0.0779(9) Uani 1 1 d .
H3A H 0.0523 0.7737 -0.1407 0.117 Uiso 1 1 calc R
H3B H 0.1652 0.6607 -0.1460 0.117 Uiso 1 1 calc R
H3C H 0.2505 0.7866 -0.1305 0.117 Uiso 1 1 calc R
C6 C -0.4626(6) 0.8927(8) 0.0812(4) 0.210(4) Uani 1 1 d .
H6B H -0.4915 0.9391 0.0410 0.315 Uiso 1 1 calc R
H6C H -0.5436 0.9082 0.1093 0.315 Uiso 1 1 calc R
H6A H -0.4644 0.8090 0.0701 0.315 Uiso 1 1 calc R
C7 C 0.1060(5) 0.6765(3) 0.13255(18) 0.0876(10) Uani 1 1 d .
H7 H 0.2233 0.6721 0.1254 0.105 Uiso 1 1 calc R
C4 C -0.3138(5) 0.9217(6) 0.11217(19) 0.129(2) Uani 1 1 d .
H4 H -0.2762 0.8381 0.1131 0.155 Uiso 1 1 calc R
C5 C -0.2452(8) 0.9350(4) 0.18172(19) 0.133(2) Uani 1 1 d .
H5B H -0.3323 0.9191 0.2069 0.200 Uiso 1 1 calc R
H5C H -0.2041 1.0154 0.1904 0.200 Uiso 1 1 calc R
H5A H -0.1531 0.8796 0.1946 0.200 Uiso 1 1 calc R
C2 C 0.3374(5) 0.6575(3) -0.0212(2) 0.0962(12) Uani 1 1 d .
H2B H 0.4292 0.7094 -0.0268 0.144 Uiso 1 1 calc R
H2A H 0.3483 0.5822 -0.0428 0.144 Uiso 1 1 calc R
H2C H 0.3410 0.6443 0.0256 0.144 Uiso 1 1 calc R
C9 C 0.0252(8) 0.5685(3) 0.1057(3) 0.141(2) Uani 1 1 d .
H9C H -0.0876 0.5649 0.1151 0.212 Uiso 1 1 calc R
H9B H 0.0898 0.5009 0.1257 0.212 Uiso 1 1 calc R
H9A H 0.0189 0.5670 0.0582 0.212 Uiso 1 1 calc R
C8 C 0.1177(9) 0.6953(4) 0.2031(2) 0.153(3) Uani 1 1 d .
H8C H 0.1691 0.7718 0.2154 0.229 Uiso 1 1 calc R
H8A H 0.1859 0.6332 0.2275 0.229 Uiso 1 1 calc R
H8B H 0.0057 0.6934 0.2134 0.229 Uiso 1 1 calc R
H1 H 0.185(4) 0.880(3) -0.0355(16) 0.067(10) Uiso 1 1 d .

loop_
_atom_site_aniso_label
_atom_site_aniso_U_11
_atom_site_aniso_U_22
_atom_site_aniso_U_33
_atom_site_aniso_U_23
_atom_site_aniso_U_13
_atom_site_aniso_U_12
Ti1 0.0502(3) 0.0444(2) 0.0316(2) -0.00046(15) 0.00421(16) -0.01393(17)
O4 0.0426(8) 0.0454(8) 0.0324(7) -0.0027(6) 0.0014(6) -0.0118(6)
O5 0.0530(9) 0.0461(9) 0.0377(8) -0.0018(6) 0.0060(7) -0.0143(7)
O1 0.0553(10) 0.0467(10) 0.0647(11) -0.0063(8) 0.0194(8) -0.0043(8)
O2 0.0751(12) 0.0547(10) 0.0419(9) 0.0096(8) -0.0026(8) -0.0151(9)
O3 0.0618(10) 0.0653(11) 0.0465(9) -0.0096(8) 0.0246(8) -0.0205(8)
O6 0.1098(18) 0.0789(15) 0.0477(11) 0.0105(10) -0.0090(11) -0.0118(13)
O7 0.140(2) 0.112(2) 0.0441(11) -0.0076(12) -0.0246(13) -0.0362(16)
N11 0.0718(15) 0.0799(17) 0.0392(11) -0.0032(11) -0.0031(10) -0.0058(12)
C15 0.0398(10) 0.0481(12) 0.0367(10) -0.0043(9) 0.0067(8) -0.0075(9)
C11 0.0434(11) 0.0512(13) 0.0381(11) -0.0011(9) 0.0041(9) -0.0054(9)
C10 0.0362(10) 0.0481(12) 0.0351(10) -0.0065(9) 0.0049(8) -0.0071(9)
C13 0.0528(13) 0.0599(15) 0.0430(12) -0.0143(11) 0.0003(10) -0.0096(11)
C12 0.0512(13) 0.0619(15) 0.0346(11) -0.0062(10) 0.0015(9) -0.0037(11)
C14 0.0498(12) 0.0479(13) 0.0467(12) -0.0087(10) 0.0071(10) -0.0106(10)
C1 0.0718(17) 0.0481(14) 0.081(2) -0.0100(13) 0.0301(15) -0.0010(12)
C3 0.096(2) 0.0673(19) 0.079(2) -0.0181(16) 0.0372(18) -0.0026(17)
C6 0.066(3) 0.342(10) 0.239(8) -0.121(7) 0.074(4) -0.065(4)
C7 0.111(3) 0.070(2) 0.076(2) 0.0226(17) 0.0026(19) 0.0098(19)
C4 0.093(3) 0.225(6) 0.076(2) 0.012(3) 0.035(2) -0.078(3)
C5 0.255(6) 0.098(3) 0.076(2) -0.014(2) 0.101(3) -0.035(4)
C2 0.095(3) 0.084(2) 0.116(3) 0.003(2) 0.034(2) 0.028(2)
C9 0.234(6) 0.061(2) 0.117(4) 0.015(2) 0.005(4) -0.034(3)
C8 0.266(7) 0.100(3) 0.068(2) 0.036(2) -0.028(3) -0.014(4)

loop_
_atom_type_symbol
_atom_type_description
_atom_type_scat_dispersion_real
_atom_type_scat_dispersion_imag
_atom_type_scat_source
C C 0.0033 0.0016 'International Tables Vol C Tables 4.2.6.8 and 6.1.1.4'
H H 0.0000 0.0000 'International Tables Vol C Tables 4.2.6.8 and 6.1.1.4'
O O 0.0106 0.0060 'International Tables Vol C Tables 4.2.6.8 and 6.1.1.4'
N N 0.0061 0.0033 'International Tables Vol C Tables 4.2.6.8 and 6.1.1.4'
Ti Ti 0.2776 0.4457 'International Tables Vol C Tables 4.2.6.8 and 6.1.1.4'

loop_
_geom_angle_atom_site_label_1
_geom_angle_atom_site_label_2
_geom_angle_atom_site_label_3
_geom_angle
_geom_angle_site_symmetry_1
_geom_angle_site_symmetry_3
O2 Ti1 O3 101.27(9) . .
O2 Ti1 O5 98.57(7) . 3_575
O3 Ti1 O5 100.56(7) . 3_575
O2 Ti1 O4 108.01(7) . .
O3 Ti1 O4 90.67(7) . .
O5 Ti1 O4 148.52(6) 3_575 .
O2 Ti1 O4 168.39(8) . 3_575
O3 Ti1 O4 90.29(7) . 3_575
O5 Ti1 O4 77.98(6) 3_575 3_575
O4 Ti1 O4 72.61(6) . 3_575
O2 Ti1 O1 89.07(9) . .
O3 Ti1 O1 166.70(8) . .
O5 Ti1 O1 85.96(7) 3_575 .
O4 Ti1 O1 78.09(7) . .
O4 Ti1 O1 79.66(7) 3_575 .
O2 Ti1 Ti1 144.25(6) . 3_575
O3 Ti1 Ti1 90.59(6) . 3_575
O5 Ti1 Ti1 112.36(5) 3_575 3_575
O4 Ti1 Ti1 37.54(4) . 3_575
O4 Ti1 Ti1 35.07(4) 3_575 3_575
O1 Ti1 Ti1 76.18(5) . 3_575
C10 O4 Ti1 136.33(13) . .
C10 O4 Ti1 112.66(13) . 3_575
Ti1 O4 Ti1 107.39(6) . 3_575
C15 O5 Ti1 118.71(13) . 3_575
C1 O1 Ti1 129.59(16) . .
C1 O1 H1 113(2) . .
Ti1 O1 H1 110(2) . .
C7 O2 Ti1 165.7(2) . .
C4 O3 Ti1 135.3(3) . .
O7 N11 O6 123.0(2) . .
O7 N11 C12 118.3(3) . .
O6 N11 C12 118.7(2) . .
O5 C15 C14 123.8(2) . .
O5 C15 C10 116.68(18) . .
C14 C15 C10 119.5(2) . .
C10 C11 C12 117.2(2) . .
C10 C11 H11 121.4 . .
C12 C11 H11 121.4 . .
O4 C10 C11 124.8(2) . .
O4 C10 C15 113.46(18) . .
C11 C10 C15 121.69(19) . .
C12 C13 C14 119.4(2) . .
C12 C13 H13 120.3 . .
C14 C13 H13 120.3 . .
C13 C12 C11 122.6(2) . .
C13 C12 N11 119.3(2) . .
C11 C12 N11 118.1(2) . .
C13 C14 C15 119.5(2) . .
C13 C14 H14 120.2 . .
C15 C14 H14 120.2 . .
O1 C1 C3 110.1(2) . .
O1 C1 C2 109.7(3) . .
C3 C1 C2 112.3(3) . .
O1 C1 H1A 108.2 . .
C3 C1 H1A 108.2 . .
C2 C1 H1A 108.2 . .
C1 C3 H3A 109.5 . .
C1 C3 H3B 109.5 . .
H3A C3 H3B 109.5 . .
C1 C3 H3C 109.5 . .
H3A C3 H3C 109.5 . .
H3B C3 H3C 109.5 . .
C4 C6 H6B 109.5 . .
C4 C6 H6C 109.5 . .
H6B C6 H6C 109.5 . .
C4 C6 H6A 109.5 . .
H6B C6 H6A 109.5 . .
H6C C6 H6A 109.5 . .
O2 C7 C9 111.0(3) . .
O2 C7 C8 110.5(3) . .
C9 C7 C8 116.3(4) . .
O2 C7 H7 106.1 . .
C9 C7 H7 106.1 . .
C8 C7 H7 106.1 . .
C6 C4 O3 117.7(4) . .
C6 C4 C5 131.4(5) . .
O3 C4 C5 110.8(3) . .
C6 C4 H4 91.3 . .
O3 C4 H4 91.3 . .
C5 C4 H4 91.3 . .
C4 C5 H5B 109.5 . .
C4 C5 H5C 109.5 . .
H5B C5 H5C 109.5 . .
C4 C5 H5A 109.5 . .
H5B C5 H5A 109.5 . .
H5C C5 H5A 109.5 . .
C1 C2 H2B 109.5 . .
C1 C2 H2A 109.5 . .
H2B C2 H2A 109.5 . .
C1 C2 H2C 109.5 . .
H2B C2 H2C 109.5 . .
H2A C2 H2C 109.5 . .
C7 C9 H9C 109.5 . .
C7 C9 H9B 109.5 . .
H9C C9 H9B 109.5 . .
C7 C9 H9A 109.5 . .
H9C C9 H9A 109.5 . .
H9B C9 H9A 109.5 . .
C7 C8 H8C 109.5 . .
C7 C8 H8A 109.5 . .
H8C C8 H8A 109.5 . .
C7 C8 H8B 109.5 . .
H8C C8 H8B 109.5 . .
H8A C8 H8B 109.5 . .

loop_
_geom_bond_atom_site_label_1
_geom_bond_atom_site_label_2
_geom_bond_distance
_geom_bond_site_symmetry_2
Ti1 O2 1.7532(17) .
Ti1 O3 1.8213(18) .
Ti1 O5 1.9288(15) 3_575
Ti1 O4 2.0023(14) .
Ti1 O4 2.1235(15) 3_575
Ti1 O1 2.2216(18) .
Ti1 Ti1 3.3258(8) 3_575
O4 C10 1.359(2) .
O4 Ti1 2.1235(15) 3_575
O5 C15 1.336(3) .
O5 Ti1 1.9288(15) 3_575
O1 C1 1.459(3) .
O1 H1 0.80(3) .
O2 C7 1.397(4) .
O3 C4 1.417(3) .
O6 N11 1.229(3) .
O7 N11 1.225(3) .
N11 C12 1.458(3) .
C15 C14 1.394(3) .
C15 C10 1.412(3) .
C11 C10 1.367(3) .
C11 C12 1.400(3) .
C11 H11 0.9500 .
C13 C12 1.382(4) .
C13 C14 1.382(3) .
C13 H13 0.9500 .
C14 H14 0.9500 .
C1 C3 1.501(4) .
C1 C2 1.506(5) .
C1 H1A 1.0000 .
C3 H3A 0.9800 .
C3 H3B 0.9800 .
C3 H3C 0.9800 .
C6 C4 1.304(6) .
C6 H6B 0.9800 .
C6 H6C 0.9800 .
C6 H6A 0.9800 .
C7 C9 1.456(6) .
C7 C8 1.468(6) .
C7 H7 1.0000 .
C4 C5 1.456(6) .
C4 H4 1.0000 .
C5 H5B 0.9800 .
C5 H5C 0.9800 .
C5 H5A 0.9800 .
C2 H2B 0.9800 .
C2 H2A 0.9800 .
C2 H2C 0.9800 .
C9 H9C 0.9800 .
C9 H9B 0.9800 .
C9 H9A 0.9800 .
C8 H8C 0.9800 .
C8 H8A 0.9800 .
C8 H8B 0.9800 .

loop_
_geom_hbond_atom_site_label_D
_geom_hbond_atom_site_label_H
_geom_hbond_atom_site_label_A
_geom_hbond_distance_DH
_geom_hbond_distance_HA
_geom_hbond_distance_DA
_geom_hbond_angle_DHA
_geom_hbond_site_symmetry_A
O1 H1 O3 0.80(3) 2.06(3) 2.834(3) 162(3) 3_575
